data_7111635
loop_
_publ_author_name
'Vasu, Dhananjayan'
'Das, Arindam'
'Liu, Rai-Shung'

_publ_section_title
;
 Platinum-catalyzed cycloisomerization of 1,4-enynes via activation of a
 sp3-hybridized C--H bond
;
_journal_issue 23
_journal_name_full 'Chemical Communications'
_journal_page_first 4115
_journal_page_last 4117
_journal_paper_doi 10.1039/c0cc00071j
_journal_volume 46
_journal_year 2010
_chemical_formula_sum 'C21 H16'
_chemical_formula_weight 268.34
_chemical_name_systematic
;
?
;
_space_group_IT_number 14
_symmetry_cell_setting monoclinic
_symmetry_space_group_name_Hall '-P 2yn'
_symmetry_space_group_name_H-M 'P 1 21/n 1'
_atom_sites_solution_hydrogens geom
_atom_sites_solution_primary direct
_atom_sites_solution_secondary difmap
_audit_creation_method SHELXL-97
_cell_angle_alpha 90.00
_cell_angle_beta 101.426(2)
_cell_angle_gamma 90.00
_cell_formula_units_Z 4
_cell_length_a 7.2738(2)
_cell_length_b 22.9796(6)
_cell_length_c 8.8198(2)
_cell_measurement_reflns_used 3661
_cell_measurement_temperature 296(2)
_cell_measurement_theta_max 25
_cell_measurement_theta_min 2.5
_cell_volume 1445.00(6)
_computing_cell_refinement 'Bruker APEX2'
_computing_data_collection 'Bruker APEX2'
_computing_data_reduction 'Bruker Saint'
_computing_molecular_graphics 'Bruker APEX2'
_computing_publication_material 'Bruker APEX2'
_computing_structure_refinement 'Shelxtl-97 (Sheldrick, 2008)'
_computing_structure_solution 'Shelxtl-97 (Sheldrick, 2008)'
_diffrn_ambient_temperature 296(2)
_diffrn_measured_fraction_theta_full 0.993
_diffrn_measured_fraction_theta_max 0.993
_diffrn_measurement_device_type 'CCD area detector'
_diffrn_measurement_method 'phi and omega scans'
_diffrn_radiation_monochromator graphite
_diffrn_radiation_source 'fine-focus sealed tube'
_diffrn_radiation_type MoK\a
_diffrn_radiation_wavelength 0.71073
_diffrn_reflns_av_R_equivalents 0.0208
_diffrn_reflns_av_sigmaI/netI 0.0181
_diffrn_reflns_limit_h_max 8
_diffrn_reflns_limit_h_min -9
_diffrn_reflns_limit_k_max 28
_diffrn_reflns_limit_k_min -28
_diffrn_reflns_limit_l_max 11
_diffrn_reflns_limit_l_min -11
_diffrn_reflns_number 12682
_diffrn_reflns_theta_full 26.42
_diffrn_reflns_theta_max 26.42
_diffrn_reflns_theta_min 1.77
_exptl_absorpt_coefficient_mu 0.070
_exptl_absorpt_correction_T_max 0.7454
_exptl_absorpt_correction_T_min 0.7131
_exptl_absorpt_correction_type empirical
_exptl_crystal_colour Colorless
_exptl_crystal_density_diffrn 1.233
_exptl_crystal_density_meas ?
_exptl_crystal_density_method 'not measured'
_exptl_crystal_description Lump
_exptl_crystal_F_000 568
_exptl_crystal_size_max 0.18
_exptl_crystal_size_mid 0.15
_exptl_crystal_size_min 0.15
_refine_diff_density_max 0.188
_refine_diff_density_min -0.262
_refine_diff_density_rms 0.087
_refine_ls_extinction_method none
_refine_ls_goodness_of_fit_ref 1.094
_refine_ls_hydrogen_treatment constr
_refine_ls_matrix_type full
_refine_ls_number_parameters 190
_refine_ls_number_reflns 2942
_refine_ls_number_restraints 0
_refine_ls_restrained_S_all 1.094
_refine_ls_R_factor_all 0.0607
_refine_ls_R_factor_gt 0.0421
_refine_ls_shift/su_max 0.000
_refine_ls_shift/su_mean 0.000
_refine_ls_structure_factor_coef Fsqd
_refine_ls_weighting_details 'calc w=1/[\s^2^(Fo^2^)+(0.0750P)^2^+0.1759P] where P=(Fo^2^+2Fc^2^)/3'
_refine_ls_weighting_scheme calc
_refine_ls_wR_factor_gt 0.1202
_refine_ls_wR_factor_ref 0.1420
_reflns_number_gt 2263
_reflns_number_total 2942
_reflns_threshold_expression >2sigma(I)
_cod_data_source_file c0cc00071jsup1.cif
_cod_data_source_block 090809_0m
_cod_depositor_comments
;
The following automatic conversions were performed:

'_symmetry_cell_setting' value 'Monoclinic' changed to 'monoclinic'
according to /home/saulius/struct/CIF-dictionaries/cif_core.dic
dictionary named 'cif_core.dic' version 2.4.2 from 2011-04-26.

Automatic conversion script
Id: cif_fix_values 1891 2012-01-12 08:04:46Z andrius 

The following automatic conversions were performed:

'_exptl_crystal_density_meas' value 'not measured' was changed to '?'
- the value is perceived as not measured.

Automatic conversion script
Id: cif_fix_values 3008 2015-01-20 13:52:24Z robertas 
;
_cod_original_sg_symbol_H-M P2(1)/n
_cod_database_code 7111635

loop_
_symmetry_equiv_pos_as_xyz
'x, y, z'
'-x+1/2, y+1/2, -z+1/2'
'-x, -y, -z'
'x-1/2, -y-1/2, z-1/2'

loop_
_atom_site_label
_atom_site_type_symbol
_atom_site_fract_x
_atom_site_fract_y
_atom_site_fract_z
_atom_site_U_iso_or_equiv
_atom_site_adp_type
_atom_site_occupancy
_atom_site_symmetry_multiplicity
_atom_site_calc_flag
_atom_site_refinement_flags
C1 C 0.9461(3) 0.05459(8) 0.1660(3) 0.0847(6) Uani 1 1 d .
H1 H 0.9406 0.0152 0.1416 0.102 Uiso 1 1 calc R
C2 C 0.9309(3) 0.09478(7) 0.0491(2) 0.0692(5) Uani 1 1 d .
H2 H 0.9156 0.0830 -0.0535 0.083 Uiso 1 1 calc R
C3 C 0.9388(2) 0.15339(6) 0.08769(18) 0.0511(4) Uani 1 1 d .
C4 C 0.93422(19) 0.20510(6) -0.00935(17) 0.0454(4) Uani 1 1 d .
C5 C 0.94583(18) 0.25476(6) 0.08648(15) 0.0407(3) Uani 1 1 d .
C6 C 0.95655(18) 0.31135(6) 0.02837(15) 0.0415(3) Uani 1 1 d .
C7 C 0.9688(2) 0.36487(6) 0.12288(15) 0.0443(3) Uani 1 1 d .
C8 C 1.0786(2) 0.41150(7) 0.09287(18) 0.0572(4) Uani 1 1 d .
H8 H 1.1474 0.4082 0.0149 0.069 Uiso 1 1 calc R
C9 C 1.0870(3) 0.46237(8) 0.1767(2) 0.0709(5) Uani 1 1 d .
H9 H 1.1608 0.4930 0.1543 0.085 Uiso 1 1 calc R
C10 C 0.9880(3) 0.46823(8) 0.2923(2) 0.0761(6) Uani 1 1 d .
H10 H 0.9942 0.5027 0.3485 0.091 Uiso 1 1 calc R
C11 C 0.95634(19) 0.31326(7) -0.12985(16) 0.0474(4) Uani 1 1 d .
C12 C 0.9420(2) 0.26486(7) -0.22385(16) 0.0506(4) Uani 1 1 d .
C13 C 0.9301(2) 0.20942(7) -0.16907(17) 0.0535(4) Uani 1 1 d .
H13 H 0.9200 0.1769 -0.2331 0.064 Uiso 1 1 calc R
C14 C 0.9552(2) 0.23549(6) 0.25191(15) 0.0436(3) Uani 1 1 d .
H14A H 1.0677 0.2501 0.3191 0.052 Uiso 1 1 calc R
H14B H 0.8464 0.2488 0.2902 0.052 Uiso 1 1 calc R
C15 C 0.95860(19) 0.17055(6) 0.24185(17) 0.0479(4) Uani 1 1 d .
C16 C 0.9752(2) 0.12981(7) 0.3587(2) 0.0632(4) Uani 1 1 d .
H16 H 0.9900 0.1412 0.4616 0.076 Uiso 1 1 calc R
C17 C 0.9693(3) 0.07121(8) 0.3182(3) 0.0828(6) Uani 1 1 d .
H17 H 0.9812 0.0430 0.3951 0.099 Uiso 1 1 calc R
C18 C 0.9402(2) 0.30024(8) -0.36837(17) 0.0646(5) Uani 1 1 d .
H18A H 0.8243 0.2974 -0.4445 0.078 Uiso 1 1 calc R
H18B H 1.0486 0.2941 -0.4152 0.078 Uiso 1 1 calc R
C19 C 0.9537(2) 0.35500(8) -0.26349(16) 0.0583(4) Uani 1 1 d .
H19A H 1.0684 0.3771 -0.2574 0.070 Uiso 1 1 calc R
H19B H 0.8441 0.3800 -0.2851 0.070 Uiso 1 1 calc R
C20 C 0.8691(2) 0.37194(7) 0.24051(18) 0.0564(4) Uani 1 1 d .
H20 H 0.7938 0.3417 0.2632 0.068 Uiso 1 1 calc R
C21 C 0.8796(3) 0.42299(8) 0.3246(2) 0.0720(5) Uani 1 1 d .
H21 H 0.8126 0.4266 0.4036 0.086 Uiso 1 1 calc R

loop_
_atom_site_aniso_label
_atom_site_aniso_U_11
_atom_site_aniso_U_22
_atom_site_aniso_U_33
_atom_site_aniso_U_23
_atom_site_aniso_U_13
_atom_site_aniso_U_12
C1 0.0799(14) 0.0460(11) 0.1327(19) -0.0077(12) 0.0322(13) -0.0009(9)
C2 0.0619(11) 0.0500(10) 0.0966(13) -0.0170(9) 0.0179(9) -0.0010(8)
C3 0.0362(7) 0.0483(9) 0.0686(9) -0.0110(7) 0.0098(6) -0.0008(6)
C4 0.0334(7) 0.0522(9) 0.0501(8) -0.0120(6) 0.0074(6) 0.0005(6)
C5 0.0338(7) 0.0492(8) 0.0395(7) -0.0074(6) 0.0084(5) -0.0005(5)
C6 0.0358(7) 0.0510(8) 0.0390(7) -0.0021(6) 0.0104(5) 0.0007(6)
C7 0.0450(8) 0.0462(8) 0.0410(7) 0.0010(6) 0.0067(6) 0.0019(6)
C8 0.0605(10) 0.0575(10) 0.0546(9) 0.0012(7) 0.0140(7) -0.0062(7)
C9 0.0854(13) 0.0510(10) 0.0720(11) 0.0015(8) 0.0053(10) -0.0157(9)
C10 0.1138(17) 0.0493(10) 0.0628(11) -0.0101(8) 0.0111(11) 0.0027(10)
C11 0.0377(7) 0.0653(9) 0.0402(7) -0.0007(6) 0.0102(6) -0.0001(6)
C12 0.0368(7) 0.0747(11) 0.0411(7) -0.0088(7) 0.0096(6) 0.0009(7)
C13 0.0392(8) 0.0708(11) 0.0500(8) -0.0249(7) 0.0078(6) 0.0022(7)
C14 0.0408(7) 0.0469(8) 0.0436(7) -0.0027(6) 0.0098(6) -0.0027(6)
C15 0.0366(7) 0.0466(8) 0.0612(9) 0.0000(7) 0.0113(6) -0.0013(6)
C16 0.0555(10) 0.0594(10) 0.0770(11) 0.0120(8) 0.0185(8) 0.0030(8)
C17 0.0766(13) 0.0561(11) 0.1210(18) 0.0268(12) 0.0323(12) 0.0073(9)
C18 0.0438(9) 0.1114(15) 0.0396(8) -0.0020(8) 0.0103(6) -0.0007(8)
C19 0.0484(9) 0.0838(12) 0.0439(8) 0.0087(7) 0.0120(6) -0.0020(8)
C20 0.0702(11) 0.0482(9) 0.0552(8) -0.0018(7) 0.0235(8) 0.0022(7)
C21 0.1069(15) 0.0540(10) 0.0615(10) -0.0064(8) 0.0321(10) 0.0112(10)

loop_
_atom_type_symbol
_atom_type_description
_atom_type_scat_dispersion_real
_atom_type_scat_dispersion_imag
_atom_type_scat_source
C C 0.0033 0.0016 'International Tables Vol C Tables 4.2.6.8 and 6.1.1.4'
H H 0.0000 0.0000 'International Tables Vol C Tables 4.2.6.8 and 6.1.1.4'

loop_
_geom_angle_atom_site_label_1
_geom_angle_atom_site_label_2
_geom_angle_atom_site_label_3
_geom_angle
C2 C1 C17 121.53(18)
C2 C1 H1 119.2
C17 C1 H1 119.2
C1 C2 C3 118.43(19)
C1 C2 H2 120.8
C3 C2 H2 120.8
C2 C3 C15 120.29(16)
C2 C3 C4 130.62(16)
C15 C3 C4 109.08(13)
C13 C4 C5 121.93(14)
C13 C4 C3 129.62(13)
C5 C4 C3 108.36(13)
C6 C5 C4 122.03(13)
C6 C5 C14 128.84(12)
C4 C5 C14 109.05(12)
C11 C6 C5 113.86(12)
C11 C6 C7 121.70(13)
C5 C6 C7 124.44(12)
C20 C7 C8 117.14(14)
C20 C7 C6 122.45(13)
C8 C7 C6 120.38(13)
C9 C8 C7 121.14(16)
C9 C8 H8 119.4
C7 C8 H8 119.4
C10 C9 C8 120.66(17)
C10 C9 H9 119.7
C8 C9 H9 119.7
C9 C10 C21 119.38(16)
C9 C10 H10 120.3
C21 C10 H10 120.3
C12 C11 C6 124.11(14)
C12 C11 C19 93.15(12)
C6 C11 C19 142.57(14)
C13 C12 C11 122.68(13)
C13 C12 C18 143.82(14)
C11 C12 C18 93.46(13)
C12 C13 C4 115.36(13)
C12 C13 H13 122.3
C4 C13 H13 122.3
C15 C14 C5 103.47(11)
C15 C14 H14A 111.1
C5 C14 H14A 111.1
C15 C14 H14B 111.1
C5 C14 H14B 111.1
H14A C14 H14B 109.0
C16 C15 C3 120.85(15)
C16 C15 C14 129.26(14)
C3 C15 C14 109.88(13)
C15 C16 C17 118.12(18)
C15 C16 H16 120.9
C17 C16 H16 120.9
C1 C17 C16 120.77(19)
C1 C17 H17 119.6
C16 C17 H17 119.6
C12 C18 C19 86.82(11)
C12 C18 H18A 114.2
C19 C18 H18A 114.2
C12 C18 H18B 114.2
C19 C18 H18B 114.2
H18A C18 H18B 111.3
C11 C19 C18 86.56(12)
C11 C19 H19A 114.2
C18 C19 H19A 114.2
C11 C19 H19B 114.2
C18 C19 H19B 114.2
H19A C19 H19B 111.4
C21 C20 C7 121.24(16)
C21 C20 H20 119.4
C7 C20 H20 119.4
C10 C21 C20 120.45(17)
C10 C21 H21 119.8
C20 C21 H21 119.8

loop_
_geom_bond_atom_site_label_1
_geom_bond_atom_site_label_2
_geom_bond_distance
C1 C2 1.372(3)
C1 C17 1.373(3)
C1 H1 0.9300
C2 C3 1.387(2)
C2 H2 0.9300
C3 C15 1.396(2)
C3 C4 1.461(2)
C4 C13 1.407(2)
C4 C5 1.4127(18)
C5 C6 1.4054(19)
C5 C14 1.5134(18)
C6 C11 1.3959(18)
C6 C7 1.4786(19)
C7 C20 1.388(2)
C7 C8 1.393(2)
C8 C9 1.378(2)
C8 H8 0.9300
C9 C10 1.367(3)
C9 H9 0.9300
C10 C21 1.368(3)
C10 H10 0.9300
C11 C12 1.379(2)
C11 C19 1.517(2)
C12 C13 1.371(2)
C12 C18 1.510(2)
C13 H13 0.9300
C14 C15 1.495(2)
C14 H14A 0.9700
C14 H14B 0.9700
C15 C16 1.380(2)
C16 C17 1.391(3)
C16 H16 0.9300
C17 H17 0.9300
C18 C19 1.553(2)
C18 H18A 0.9700
C18 H18B 0.9700
C19 H19A 0.9700
C19 H19B 0.9700
C20 C21 1.382(2)
C20 H20 0.9300
C21 H21 0.9300
